data_7052722
loop_
_publ_author_name
'DeHope, Alan'
'Mendoza-Espinosa, Daniel'
'Donnadieu, Bruno'
'Bertrand, Guy'

_publ_section_title
;
 A persistent (amino)(ferrocenyl)carbene
;
_journal_issue 10
_journal_name_full 'New Journal of Chemistry'
_journal_page_first 2037
_journal_paper_doi 10.1039/c1nj20170k
_journal_volume 35
_journal_year 2011
_chemical_formula_moiety 'C26 H41 Fe N S'
_chemical_formula_sum 'C26 H41 Fe N S'
_chemical_formula_weight 455.51
_chemical_name_systematic
;
?
;
_space_group_IT_number 14
_symmetry_cell_setting monoclinic
_symmetry_space_group_name_Hall '-P 2ybc'
_symmetry_space_group_name_H-M 'P 1 21/c 1'
_atom_sites_solution_hydrogens geom
_atom_sites_solution_primary direct
_atom_sites_solution_secondary difmap
_audit_creation_method SHELXL-97
_cell_angle_alpha 90.00
_cell_angle_beta 126.26(4)
_cell_angle_gamma 90.00
_cell_formula_units_Z 4
_cell_length_a 8.526(7)
_cell_length_b 34.96(3)
_cell_length_c 10.440(6)
_cell_measurement_reflns_used 500
_cell_measurement_temperature 100(2)
_cell_measurement_theta_max 25
_cell_measurement_theta_min 2
_cell_volume 2509(4)
_computing_cell_refinement 'Bruker SHEXLS'
_computing_data_collection 'Bruker APEX-II'
_computing_data_reduction 'Bruker SAINT'
_computing_molecular_graphics 'Bruker SHELXTL'
_computing_publication_material 'Bruker SHELXTL'
_computing_structure_refinement 'SHELXL-97 (Sheldrick, 2008)'
_computing_structure_solution 'SHELXS-97 (Sheldrick, 2008)'
_diffrn_ambient_temperature 100(2)
_diffrn_measured_fraction_theta_full 0.998
_diffrn_measured_fraction_theta_max 0.998
_diffrn_measurement_device_type 'Bruker APEX-II CCD'
_diffrn_measurement_method 'phi and omega scans'
_diffrn_radiation_monochromator graphite
_diffrn_radiation_source 'fine-focus sealed tube'
_diffrn_radiation_type MoK\a
_diffrn_radiation_wavelength 0.71073
_diffrn_reflns_av_R_equivalents 0.0385
_diffrn_reflns_av_sigmaI/netI 0.0343
_diffrn_reflns_limit_h_max 9
_diffrn_reflns_limit_h_min -10
_diffrn_reflns_limit_k_max 41
_diffrn_reflns_limit_k_min -41
_diffrn_reflns_limit_l_max 12
_diffrn_reflns_limit_l_min -12
_diffrn_reflns_number 16524
_diffrn_reflns_theta_full 25.00
_diffrn_reflns_theta_max 25.00
_diffrn_reflns_theta_min 2.33
_exptl_absorpt_coefficient_mu 0.696
_exptl_absorpt_correction_T_max 0.8968
_exptl_absorpt_correction_T_min 0.8676
_exptl_absorpt_correction_type multi-scan
_exptl_absorpt_process_details sadabs
_exptl_crystal_colour Orange
_exptl_crystal_density_diffrn 1.206
_exptl_crystal_density_method 'not measured'
_exptl_crystal_description Block
_exptl_crystal_F_000 984
_exptl_crystal_size_max 0.21
_exptl_crystal_size_mid 0.19
_exptl_crystal_size_min 0.16
_refine_diff_density_max 0.350
_refine_diff_density_min -0.349
_refine_diff_density_rms 0.049
_refine_ls_extinction_method none
_refine_ls_goodness_of_fit_ref 0.955
_refine_ls_hydrogen_treatment constr
_refine_ls_matrix_type full
_refine_ls_number_parameters 276
_refine_ls_number_reflns 4424
_refine_ls_number_restraints 0
_refine_ls_restrained_S_all 0.955
_refine_ls_R_factor_all 0.0381
_refine_ls_R_factor_gt 0.0321
_refine_ls_shift/su_max 0.017
_refine_ls_shift/su_mean 0.001
_refine_ls_structure_factor_coef Fsqd
_refine_ls_weighting_details 'calc w=1/[\s^2^(Fo^2^)+(0.1000P)^2^+0.0000P] where P=(Fo^2^+2Fc^2^)/3'
_refine_ls_weighting_scheme calc
_refine_ls_wR_factor_gt 0.1099
_refine_ls_wR_factor_ref 0.1170
_reflns_number_gt 3924
_reflns_number_total 4424
_reflns_threshold_expression >2sigma(I)
_cod_data_source_file c1nj20170k.txt
_cod_data_source_block gb914_0m
_cod_depositor_comments
;
The following automatic conversions were performed:

'_symmetry_cell_setting' value 'Monoclinic' changed to 'monoclinic'
according to /home/saulius/struct/CIF-dictionaries/cif_core.dic
dictionary named 'cif_core.dic' version 2.4.1 from 2010-06-29.

Automatic conversion script
Id: cif_fix_values 1715 2011-07-08 13:25:40Z adriana 
;
_cod_original_cell_volume 2509(3)
_cod_original_sg_symbol_H-M 'P 21/c'
_cod_database_code 7052722

loop_
_symmetry_equiv_pos_as_xyz
'x, y, z'
'-x, y+1/2, -z+1/2'
'-x, -y, -z'
'x, -y-1/2, z-1/2'

loop_
_atom_site_label
_atom_site_type_symbol
_atom_site_fract_x
_atom_site_fract_y
_atom_site_fract_z
_atom_site_U_iso_or_equiv
_atom_site_adp_type
_atom_site_occupancy
_atom_site_symmetry_multiplicity
_atom_site_calc_flag
_atom_site_refinement_flags
Fe1 Fe 0.05813(4) -0.092434(7) 0.79586(3) 0.01571(13) Uani 1 1 d .
S1 S -0.27167(8) -0.177090(18) 0.52382(8) 0.0424(2) Uani 1 1 d .
N1 N 0.0253(2) -0.19057(4) 0.50890(19) 0.0215(4) Uani 1 1 d .
C1 C 0.0191(3) -0.07834(6) 0.9668(2) 0.0286(5) Uani 1 1 d .
C2 C -0.1532(3) -0.09570(5) 0.8343(3) 0.0241(4) Uani 1 1 d .
C3 C -0.2220(3) -0.07305(6) 0.6975(2) 0.0273(5) Uani 1 1 d .
C4 C -0.0911(3) -0.04170(6) 0.7456(3) 0.0336(5) Uani 1 1 d .
C5 C 0.0575(3) -0.04493(6) 0.9120(3) 0.0337(5) Uani 1 1 d .
C6 C 0.1322(5) -0.09224(10) 1.1349(3) 0.0704(11) Uani 1 1 d .
H6A H 0.0708 -0.0830 1.1841 0.106 Uiso 1 1 calc R
H6B H 0.2658 -0.0826 1.1945 0.106 Uiso 1 1 calc R
H6C H 0.1341 -0.1203 1.1360 0.106 Uiso 1 1 calc R
C7 C -0.2530(4) -0.13024(7) 0.8421(4) 0.0510(7) Uani 1 1 d .
H7A H -0.3611 -0.1219 0.8444 0.077 Uiso 1 1 calc R
H7B H -0.1597 -0.1449 0.9385 0.077 Uiso 1 1 calc R
H7C H -0.3030 -0.1464 0.7486 0.077 Uiso 1 1 calc R
C8 C -0.4066(4) -0.07923(10) 0.5346(3) 0.0599(8) Uani 1 1 d .
H8A H -0.5170 -0.0696 0.5310 0.090 Uiso 1 1 calc R
H8B H -0.4242 -0.1066 0.5099 0.090 Uiso 1 1 calc R
H8C H -0.3993 -0.0656 0.4563 0.090 Uiso 1 1 calc R
C9 C -0.1170(6) -0.00958(8) 0.6386(5) 0.0814(13) Uani 1 1 d .
H9A H -0.2006 0.0102 0.6358 0.122 Uiso 1 1 calc R
H9B H -0.1776 -0.0195 0.5311 0.122 Uiso 1 1 calc R
H9C H 0.0101 0.0015 0.6793 0.122 Uiso 1 1 calc R
C10 C 0.2195(4) -0.01667(9) 1.0124(5) 0.0780(12) Uani 1 1 d .
H10A H 0.1730 0.0040 1.0456 0.117 Uiso 1 1 calc R
H10B H 0.2614 -0.0059 0.9504 0.117 Uiso 1 1 calc R
H10C H 0.3294 -0.0297 1.1065 0.117 Uiso 1 1 calc R
C11 C 0.1168(3) -0.10251(5) 0.6343(2) 0.0195(4) Uani 1 1 d .
C12 C 0.2820(3) -0.08575(5) 0.7762(2) 0.0210(4) Uani 1 1 d .
C13 C 0.3413(3) -0.11024(5) 0.9072(2) 0.0217(4) Uani 1 1 d .
C14 C 0.2130(3) -0.14258(5) 0.8471(2) 0.0205(4) Uani 1 1 d .
C15 C 0.0765(3) -0.13800(5) 0.6782(2) 0.0178(4) Uani 1 1 d .
C16 C 0.0120(4) -0.08747(6) 0.4682(3) 0.0309(5) Uani 1 1 d .
H16A H 0.0919 -0.0916 0.4304 0.046 Uiso 1 1 calc R
H16B H -0.0122 -0.0600 0.4672 0.046 Uiso 1 1 calc R
H16C H -0.1123 -0.1009 0.3986 0.046 Uiso 1 1 calc R
C17 C 0.3843(3) -0.04967(6) 0.7842(3) 0.0315(5) Uani 1 1 d .
H17A H 0.4885 -0.0561 0.7741 0.047 Uiso 1 1 calc R
H17B H 0.4401 -0.0369 0.8862 0.047 Uiso 1 1 calc R
H17C H 0.2909 -0.0325 0.6974 0.047 Uiso 1 1 calc R
C18 C 0.5154(3) -0.10452(7) 1.0764(3) 0.0329(5) Uani 1 1 d .
H18A H 0.6315 -0.1148 1.0902 0.049 Uiso 1 1 calc R
H18B H 0.4948 -0.1179 1.1478 0.049 Uiso 1 1 calc R
H18C H 0.5335 -0.0771 1.1014 0.049 Uiso 1 1 calc R
C19 C 0.2250(3) -0.17657(6) 0.9404(3) 0.0322(5) Uani 1 1 d .
H19A H 0.3166 -0.1953 0.9491 0.048 Uiso 1 1 calc R
H19B H 0.0962 -0.1883 0.8861 0.048 Uiso 1 1 calc R
H19C H 0.2702 -0.1683 1.0468 0.048 Uiso 1 1 calc R
C20 C -0.0520(3) -0.16928(5) 0.5665(2) 0.0218(4) Uani 1 1 d .
C21 C 0.2250(3) -0.18340(6) 0.5537(3) 0.0316(5) Uani 1 1 d .
H21A H 0.2759 -0.1598 0.6208 0.038 Uiso 1 1 calc R
C22 C 0.3622(3) -0.21595(7) 0.6534(3) 0.0497(7) Uani 1 1 d .
H22A H 0.3655 -0.2193 0.7481 0.075 Uiso 1 1 calc R
H22B H 0.4932 -0.2099 0.6856 0.075 Uiso 1 1 calc R
H22C H 0.3165 -0.2396 0.5908 0.075 Uiso 1 1 calc R
C23 C 0.2175(4) -0.17552(8) 0.4062(3) 0.0470(6) Uani 1 1 d .
H23A H 0.1130 -0.1573 0.3374 0.071 Uiso 1 1 calc R
H23B H 0.1927 -0.1995 0.3482 0.071 Uiso 1 1 calc R
H23C H 0.3421 -0.1648 0.4383 0.071 Uiso 1 1 calc R
C24 C -0.0761(3) -0.22396(5) 0.4000(2) 0.0244(4) Uani 1 1 d .
H24A H 0.0163 -0.2342 0.3790 0.029 Uiso 1 1 calc R
C25 C -0.1104(4) -0.25673(6) 0.4771(3) 0.0367(5) Uani 1 1 d .
H25A H 0.0109 -0.2625 0.5812 0.055 Uiso 1 1 calc R
H25B H -0.1532 -0.2795 0.4093 0.055 Uiso 1 1 calc R
H25C H -0.2108 -0.2493 0.4905 0.055 Uiso 1 1 calc R
C26 C -0.2577(3) -0.21251(6) 0.2385(3) 0.0343(5) Uani 1 1 d .
H26A H -0.2258 -0.1919 0.1940 0.051 Uiso 1 1 calc R
H26B H -0.3574 -0.2036 0.2505 0.051 Uiso 1 1 calc R
H26C H -0.3070 -0.2346 0.1670 0.051 Uiso 1 1 calc R

loop_
_atom_site_aniso_label
_atom_site_aniso_U_11
_atom_site_aniso_U_22
_atom_site_aniso_U_33
_atom_site_aniso_U_23
_atom_site_aniso_U_13
_atom_site_aniso_U_12
Fe1 0.01643(19) 0.01531(19) 0.01528(18) -0.00079(9) 0.00931(15) -0.00040(9)
S1 0.0292(3) 0.0455(4) 0.0645(4) -0.0328(3) 0.0343(3) -0.0183(3)
N1 0.0168(8) 0.0192(8) 0.0278(9) -0.0070(6) 0.0129(7) -0.0029(6)
C1 0.0276(11) 0.0397(12) 0.0218(10) -0.0036(9) 0.0164(10) 0.0081(9)
C2 0.0264(11) 0.0230(10) 0.0322(12) -0.0028(8) 0.0224(10) -0.0004(8)
C3 0.0220(11) 0.0346(11) 0.0244(11) 0.0005(8) 0.0132(9) 0.0112(9)
C4 0.0482(14) 0.0194(10) 0.0527(14) 0.0094(9) 0.0407(13) 0.0123(10)
C5 0.0310(12) 0.0262(10) 0.0543(14) -0.0218(10) 0.0309(12) -0.0097(9)
C6 0.066(2) 0.124(3) 0.0235(14) 0.0126(14) 0.0276(15) 0.0444(19)
C7 0.0707(19) 0.0318(12) 0.096(2) -0.0101(13) 0.0740(19) -0.0104(12)
C8 0.0273(14) 0.100(2) 0.0297(14) -0.0122(14) 0.0042(11) 0.0267(15)
C9 0.130(3) 0.0393(16) 0.142(3) 0.0505(19) 0.117(3) 0.0459(18)
C10 0.0557(19) 0.068(2) 0.131(3) -0.076(2) 0.067(2) -0.0385(16)
C11 0.0231(10) 0.0185(9) 0.0207(10) -0.0017(7) 0.0151(9) -0.0011(8)
C12 0.0205(10) 0.0208(9) 0.0255(11) -0.0052(8) 0.0157(9) -0.0045(8)
C13 0.0161(10) 0.0240(10) 0.0216(10) -0.0046(7) 0.0094(9) 0.0013(7)
C14 0.0188(10) 0.0182(9) 0.0242(10) 0.0014(7) 0.0125(9) 0.0035(7)
C15 0.0164(9) 0.0174(9) 0.0210(9) -0.0032(7) 0.0117(8) -0.0013(7)
C16 0.0418(14) 0.0286(11) 0.0242(11) 0.0020(8) 0.0205(11) -0.0014(9)
C17 0.0323(12) 0.0274(11) 0.0421(13) -0.0093(9) 0.0260(11) -0.0121(9)
C18 0.0207(11) 0.0412(12) 0.0240(11) -0.0062(9) 0.0062(9) 0.0010(9)
C19 0.0335(12) 0.0266(11) 0.0315(11) 0.0091(9) 0.0166(10) 0.0049(9)
C20 0.0207(10) 0.0179(9) 0.0260(10) -0.0027(7) 0.0134(9) -0.0004(7)
C21 0.0175(10) 0.0308(11) 0.0454(13) -0.0166(10) 0.0179(10) -0.0046(8)
C22 0.0237(12) 0.0471(15) 0.0588(17) -0.0125(13) 0.0137(12) 0.0081(11)
C23 0.0405(14) 0.0524(15) 0.0680(18) -0.0171(13) 0.0430(15) -0.0148(12)
C24 0.0227(10) 0.0206(9) 0.0296(11) -0.0098(8) 0.0154(9) -0.0043(8)
C25 0.0419(14) 0.0199(10) 0.0457(13) -0.0045(9) 0.0244(12) -0.0060(9)
C26 0.0288(12) 0.0404(12) 0.0298(12) -0.0104(9) 0.0152(10) -0.0074(10)

loop_
_atom_type_symbol
_atom_type_description
_atom_type_scat_dispersion_real
_atom_type_scat_dispersion_imag
_atom_type_scat_source
C C 0.0033 0.0016 'International Tables Vol C Tables 4.2.6.8 and 6.1.1.4'
H H 0.0000 0.0000 'International Tables Vol C Tables 4.2.6.8 and 6.1.1.4'
Fe Fe 0.3463 0.8444 'International Tables Vol C Tables 4.2.6.8 and 6.1.1.4'
N N 0.0061 0.0033 'International Tables Vol C Tables 4.2.6.8 and 6.1.1.4'
S S 0.1246 0.1234 'International Tables Vol C Tables 4.2.6.8 and 6.1.1.4'

loop_
_geom_angle_atom_site_label_1
_geom_angle_atom_site_label_2
_geom_angle_atom_site_label_3
_geom_angle
C12 Fe1 C11 40.89(8)
C12 Fe1 C5 107.09(8)
C11 Fe1 C5 135.15(8)
C12 Fe1 C1 134.16(9)
C11 Fe1 C1 174.58(8)
C5 Fe1 C1 40.40(9)
C12 Fe1 C13 40.67(9)
C11 Fe1 C13 68.81(9)
C5 Fe1 C13 108.77(9)
C1 Fe1 C13 108.62(9)
C12 Fe1 C4 110.32(9)
C11 Fe1 C4 110.60(8)
C5 Fe1 C4 40.49(10)
C1 Fe1 C4 67.86(9)
C13 Fe1 C4 138.08(8)
C12 Fe1 C14 68.42(8)
C11 Fe1 C14 68.78(8)
C5 Fe1 C14 139.14(10)
C1 Fe1 C14 112.64(9)
C13 Fe1 C14 40.66(7)
C4 Fe1 C14 178.67(8)
C12 Fe1 C2 174.50(8)
C11 Fe1 C2 144.42(9)
C5 Fe1 C2 67.92(8)
C1 Fe1 C2 40.45(9)
C13 Fe1 C2 137.59(9)
C4 Fe1 C2 67.64(8)
C14 Fe1 C2 113.58(8)
C12 Fe1 C15 68.12(8)
C11 Fe1 C15 40.63(7)
C5 Fe1 C15 175.16(7)
C1 Fe1 C15 143.59(8)
C13 Fe1 C15 68.18(8)
C4 Fe1 C15 139.61(9)
C14 Fe1 C15 40.59(8)
C2 Fe1 C15 116.89(8)
C12 Fe1 C3 141.21(9)
C11 Fe1 C3 114.65(9)
C5 Fe1 C3 68.00(9)
C1 Fe1 C3 67.83(9)
C13 Fe1 C3 176.32(7)
C4 Fe1 C3 40.33(9)
C14 Fe1 C3 140.96(8)
C2 Fe1 C3 40.10(9)
C15 Fe1 C3 115.17(8)
C20 N1 C21 122.28(16)
C20 N1 C24 123.67(16)
C21 N1 C24 114.03(14)
C5 C1 C2 108.01(19)
C5 C1 C6 126.6(2)
C2 C1 C6 125.3(2)
C5 C1 Fe1 69.74(11)
C2 C1 Fe1 70.08(12)
C6 C1 Fe1 127.98(16)
C3 C2 C1 108.29(18)
C3 C2 C7 126.2(2)
C1 C2 C7 125.3(2)
C3 C2 Fe1 70.33(12)
C1 C2 Fe1 69.46(12)
C7 C2 Fe1 129.75(14)
C2 C3 C4 107.58(19)
C2 C3 C8 126.3(2)
C4 C3 C8 126.0(2)
C2 C3 Fe1 69.57(12)
C4 C3 Fe1 69.22(13)
C8 C3 Fe1 129.95(15)
C5 C4 C3 108.33(18)
C5 C4 C9 126.7(3)
C3 C4 C9 124.8(3)
C5 C4 Fe1 69.62(12)
C3 C4 Fe1 70.44(13)
C9 C4 Fe1 128.96(16)
C1 C5 C4 107.78(18)
C1 C5 C10 126.4(3)
C4 C5 C10 125.8(3)
C1 C5 Fe1 69.86(12)
C4 C5 Fe1 69.90(12)
C10 C5 Fe1 128.21(16)
C1 C6 H6A 109.5
C1 C6 H6B 109.5
H6A C6 H6B 109.5
C1 C6 H6C 109.5
H6A C6 H6C 109.5
H6B C6 H6C 109.5
C2 C7 H7A 109.5
C2 C7 H7B 109.5
H7A C7 H7B 109.5
C2 C7 H7C 109.5
H7A C7 H7C 109.5
H7B C7 H7C 109.5
C3 C8 H8A 109.5
C3 C8 H8B 109.5
H8A C8 H8B 109.5
C3 C8 H8C 109.5
H8A C8 H8C 109.5
H8B C8 H8C 109.5
C4 C9 H9A 109.5
C4 C9 H9B 109.5
H9A C9 H9B 109.5
C4 C9 H9C 109.5
H9A C9 H9C 109.5
H9B C9 H9C 109.5
C5 C10 H10A 109.5
C5 C10 H10B 109.5
H10A C10 H10B 109.5
C5 C10 H10C 109.5
H10A C10 H10C 109.5
H10B C10 H10C 109.5
C15 C11 C12 107.38(17)
C15 C11 C16 125.56(18)
C12 C11 C16 126.94(18)
C15 C11 Fe1 70.45(10)
C12 C11 Fe1 69.45(12)
C16 C11 Fe1 128.44(15)
C13 C12 C11 108.62(17)
C13 C12 C17 125.68(19)
C11 C12 C17 125.59(18)
C13 C12 Fe1 70.07(11)
C11 C12 Fe1 69.66(12)
C17 C12 Fe1 129.23(14)
C12 C13 C14 107.87(17)
C12 C13 C18 126.09(18)
C14 C13 C18 125.92(18)
C12 C13 Fe1 69.26(11)
C14 C13 Fe1 69.85(12)
C18 C13 Fe1 129.47(14)
C13 C14 C15 107.72(16)
C13 C14 C19 126.74(18)
C15 C14 C19 125.43(18)
C13 C14 Fe1 69.49(12)
C15 C14 Fe1 69.99(10)
C19 C14 Fe1 128.87(14)
C11 C15 C14 108.39(16)
C11 C15 C20 125.89(17)
C14 C15 C20 124.27(17)
C11 C15 Fe1 68.92(11)
C14 C15 Fe1 69.42(11)
C20 C15 Fe1 138.20(13)
C11 C16 H16A 109.5
C11 C16 H16B 109.5
H16A C16 H16B 109.5
C11 C16 H16C 109.5
H16A C16 H16C 109.5
H16B C16 H16C 109.5
C12 C17 H17A 109.5
C12 C17 H17B 109.5
H17A C17 H17B 109.5
C12 C17 H17C 109.5
H17A C17 H17C 109.5
H17B C17 H17C 109.5
C13 C18 H18A 109.5
C13 C18 H18B 109.5
H18A C18 H18B 109.5
C13 C18 H18C 109.5
H18A C18 H18C 109.5
H18B C18 H18C 109.5
C14 C19 H19A 109.5
C14 C19 H19B 109.5
H19A C19 H19B 109.5
C14 C19 H19C 109.5
H19A C19 H19C 109.5
H19B C19 H19C 109.5
N1 C20 C15 115.16(17)
N1 C20 S1 123.85(15)
C15 C20 S1 120.96(13)
N1 C21 C22 111.21(19)
N1 C21 C23 110.72(19)
C22 C21 C23 112.4(2)
N1 C21 H21A 107.4
C22 C21 H21A 107.4
C23 C21 H21A 107.4
C21 C22 H22A 109.5
C21 C22 H22B 109.5
H22A C22 H22B 109.5
C21 C22 H22C 109.5
H22A C22 H22C 109.5
H22B C22 H22C 109.5
C21 C23 H23A 109.5
C21 C23 H23B 109.5
H23A C23 H23B 109.5
C21 C23 H23C 109.5
H23A C23 H23C 109.5
H23B C23 H23C 109.5
N1 C24 C26 112.89(17)
N1 C24 C25 112.93(17)
C26 C24 C25 113.33(18)
N1 C24 H24A 105.6
C26 C24 H24A 105.6
C25 C24 H24A 105.6
C24 C25 H25A 109.5
C24 C25 H25B 109.5
H25A C25 H25B 109.5
C24 C25 H25C 109.5
H25A C25 H25C 109.5
H25B C25 H25C 109.5
C24 C26 H26A 109.5
C24 C26 H26B 109.5
H26A C26 H26B 109.5
C24 C26 H26C 109.5
H26A C26 H26C 109.5
H26B C26 H26C 109.5

loop_
_geom_bond_atom_site_label_1
_geom_bond_atom_site_label_2
_geom_bond_distance
Fe1 C12 2.050(2)
Fe1 C11 2.053(2)
Fe1 C5 2.058(2)
Fe1 C1 2.059(2)
Fe1 C13 2.061(3)
Fe1 C4 2.062(2)
Fe1 C14 2.066(2)
Fe1 C2 2.068(2)
Fe1 C15 2.073(2)
Fe1 C3 2.078(3)
S1 C20 1.672(2)
N1 C20 1.348(2)
N1 C21 1.496(3)
N1 C24 1.497(3)
C1 C5 1.422(3)
C1 C2 1.427(3)
C1 C6 1.498(3)
C2 C3 1.421(3)
C2 C7 1.507(3)
C3 C4 1.427(3)
C3 C8 1.500(3)
C4 C5 1.425(4)
C4 C9 1.505(3)
C5 C10 1.507(3)
C6 H6A 0.9800
C6 H6B 0.9800
C6 H6C 0.9800
C7 H7A 0.9800
C7 H7B 0.9800
C7 H7C 0.9800
C8 H8A 0.9800
C8 H8B 0.9800
C8 H8C 0.9800
C9 H9A 0.9800
C9 H9B 0.9800
C9 H9C 0.9800
C10 H10A 0.9800
C10 H10B 0.9800
C10 H10C 0.9800
C11 C15 1.433(3)
C11 C12 1.433(3)
C11 C16 1.500(3)
C12 C13 1.429(3)
C12 C17 1.508(3)
C13 C14 1.434(3)
C13 C18 1.504(3)
C14 C15 1.436(3)
C14 C19 1.501(3)
C15 C20 1.498(3)
C16 H16A 0.9800
C16 H16B 0.9800
C16 H16C 0.9800
C17 H17A 0.9800
C17 H17B 0.9800
C17 H17C 0.9800
C18 H18A 0.9800
C18 H18B 0.9800
C18 H18C 0.9800
C19 H19A 0.9800
C19 H19B 0.9800
C19 H19C 0.9800
C21 C22 1.518(3)
C21 C23 1.529(3)
C21 H21A 1.0000
C22 H22A 0.9800
C22 H22B 0.9800
C22 H22C 0.9800
C23 H23A 0.9800
C23 H23B 0.9800
C23 H23C 0.9800
C24 C26 1.520(3)
C24 C25 1.525(3)
C24 H24A 1.0000
C25 H25A 0.9800
C25 H25B 0.9800
C25 H25C 0.9800
C26 H26A 0.9800
C26 H26B 0.9800
C26 H26C 0.9800
